data_1544405
loop_
_publ_author_name
'Pankhurst, James R.'
'Bell, Nicola L.'
'Zegke, Markus'
'Platts, Lucy N.'
'Lamfsus, Carlos Alvarez'
'Maron, Laurent'
'Natrajan, Louise S.'
'Sproules, Stephen'
'Arnold, Polly L.'
'Love, Jason B.'

_publ_section_title
;
 Inner-sphere vs. outer-sphere reduction of uranyl supported by a
 redox-active, donor-expanded dipyrrin.
;
_journal_issue 1
_journal_name_full 'Chemical science'
_journal_page_first 108
_journal_page_last 116
_journal_paper_doi 10.1039/c6sc02912d
_journal_volume 8
_journal_year 2017
_chemical_formula_sum 'C51 H50 Cl3 F5 N4 O2 Ti2 U'
_chemical_formula_weight 1286.13
_chemical_name_systematic
;
 ?
;
_space_group_IT_number 14
_symmetry_cell_setting monoclinic
_symmetry_space_group_name_Hall '-P 2ybc'
_symmetry_space_group_name_H-M 'P 1 21/c 1'
_atom_sites_solution_hydrogens geom
_atom_sites_solution_primary direct
_atom_sites_solution_secondary difmap
_audit_creation_method SHELXL-97
_audit_update_record
;
2016-01-11 deposited with the CCDC.
2016-10-12 downloaded from the CCDC.
;
_cell_angle_alpha 90.000(5)
_cell_angle_beta 107.081(5)
_cell_angle_gamma 90.000(5)
_cell_formula_units_Z 4
_cell_length_a 14.486(5)
_cell_length_b 30.377(5)
_cell_length_c 12.092(5)
_cell_measurement_reflns_used 7025
_cell_measurement_temperature 120(2)
_cell_measurement_theta_max 75.5030
_cell_measurement_theta_min 3.4870
_cell_volume 5086(3)
_computing_cell_refinement
;
CrysAlisPro, Agilent Technologies,
Version 1.171.37.35e (release 07-10-2014 CrysAlis171 .NET)
(compiled Oct  7 2014,17:20:27)
;
_computing_data_collection
;
CrysAlisPro, Agilent Technologies,
Version 1.171.37.35e (release 07-10-2014 CrysAlis171 .NET)
(compiled Oct  7 2014,17:20:27)
;
_computing_data_reduction
;
CrysAlisPro, Agilent Technologies,
Version 1.171.37.35e (release 07-10-2014 CrysAlis171 .NET)
(compiled Oct  7 2014,17:20:27)
;
_computing_molecular_graphics MERCURY
_computing_publication_material ORTEP
_computing_structure_refinement 'SHELXL-97 (Sheldrick, 2008)'
_computing_structure_solution SIR-92
_diffrn_ambient_temperature 120(2)
_diffrn_detector_area_resol_mean 5.1574
_diffrn_measured_fraction_theta_full 1.000
_diffrn_measured_fraction_theta_max 1.000
_diffrn_measurement_device_type 'SuperNova, Dual, Cu at zero, Atlas'
_diffrn_measurement_method '\w scans'
_diffrn_radiation_monochromator mirror
_diffrn_radiation_type CuK\a
_diffrn_radiation_wavelength 1.54184
_diffrn_reflns_av_R_equivalents 0.1575
_diffrn_reflns_av_sigmaI/netI 0.0909
_diffrn_reflns_limit_h_max 17
_diffrn_reflns_limit_h_min -17
_diffrn_reflns_limit_k_max 36
_diffrn_reflns_limit_k_min -36
_diffrn_reflns_limit_l_max 13
_diffrn_reflns_limit_l_min -14
_diffrn_reflns_number 75069
_diffrn_reflns_theta_full 68.25
_diffrn_reflns_theta_max 68.25
_diffrn_reflns_theta_min 3.19
_diffrn_source 'sealed X-ray tube'
_exptl_absorpt_coefficient_mu 13.442
_exptl_absorpt_correction_T_max 0.996
_exptl_absorpt_correction_T_min 0.982
_exptl_absorpt_correction_type gaussian
_exptl_crystal_colour 'pale blue'
_exptl_crystal_density_diffrn 1.680
_exptl_crystal_density_method 'not measured'
_exptl_crystal_description plate
_exptl_crystal_F_000 2528
_exptl_crystal_size_max 0.1243
_exptl_crystal_size_mid 0.0361
_exptl_crystal_size_min 0.0229
_refine_diff_density_max 0.988
_refine_diff_density_min -1.591
_refine_diff_density_rms 0.147
_refine_ls_extinction_method none
_refine_ls_goodness_of_fit_ref 1.063
_refine_ls_hydrogen_treatment mixed
_refine_ls_matrix_type full
_refine_ls_number_parameters 601
_refine_ls_number_reflns 9330
_refine_ls_number_restraints 0
_refine_ls_restrained_S_all 1.063
_refine_ls_R_factor_all 0.0843
_refine_ls_R_factor_gt 0.0561
_refine_ls_shift/su_max 0.020
_refine_ls_shift/su_mean 0.000
_refine_ls_structure_factor_coef Fsqd
_refine_ls_weighting_details 'calc w=1/[\s^2^(Fo^2^)+(0.0216P)^2^+10.0194P] where P=(Fo^2^+2Fc^2^)/3'
_refine_ls_weighting_scheme calc
_refine_ls_wR_factor_gt 0.1010
_refine_ls_wR_factor_ref 0.1115
_reflns_number_gt 7021
_reflns_number_total 9330
_reflns_threshold_expression >2\s(I)
_cod_data_source_file c6sc02912d2.cif
_cod_data_source_block po4054_refinalized
_cod_depositor_comments
;Adding full bibliography for 1544404--1544406.cif.

 Adding full bibliography for 1544404--1544406.cif.
;
_cod_database_code 1544405

loop_
_symmetry_equiv_pos_as_xyz
'x, y, z'
'-x, y+1/2, -z+1/2'
'-x, -y, -z'
'x, -y-1/2, z-1/2'

loop_
_atom_site_label
_atom_site_type_symbol
_atom_site_fract_x
_atom_site_fract_y
_atom_site_fract_z
_atom_site_U_iso_or_equiv
_atom_site_adp_type
_atom_site_occupancy
_atom_site_symmetry_multiplicity
_atom_site_calc_flag
_atom_site_refinement_flags
C1 C 0.0933(8) 0.2253(3) 0.7253(9) 0.044(3) Uani 1 1 d .
H1A H 0.0864 0.2571 0.7340 0.065 Uiso 1 1 calc R
H1B H 0.1470 0.2144 0.7892 0.065 Uiso 1 1 calc R
H1C H 0.0335 0.2105 0.7263 0.065 Uiso 1 1 calc R
C2 C 0.2054(7) 0.2408(3) 0.6028(9) 0.041(2) Uani 1 1 d .
H2A H 0.2150 0.2358 0.5269 0.061 Uiso 1 1 calc R
H2B H 0.2617 0.2301 0.6635 0.061 Uiso 1 1 calc R
H2C H 0.1974 0.2724 0.6135 0.061 Uiso 1 1 calc R
C3 C 0.0304(8) 0.2306(3) 0.5101(10) 0.049(3) Uani 1 1 d .
H3A H 0.0408 0.2209 0.4373 0.074 Uiso 1 1 calc R
H3B H 0.0255 0.2627 0.5104 0.074 Uiso 1 1 calc R
H3C H -0.0295 0.2176 0.5173 0.074 Uiso 1 1 calc R
C4 C 0.1138(7) 0.2160(3) 0.6099(8) 0.0362(15) Uani 1 1 d .
C5 C 0.0773(7) 0.1431(3) 0.5411(8) 0.036(2) Uani 1 1 d .
H5 H 0.0163 0.1551 0.5002 0.043 Uiso 1 1 calc R
C6 C 0.0965(6) 0.0976(3) 0.5244(7) 0.0254(19) Uani 1 1 d .
C7 C 0.0322(7) 0.0684(3) 0.4408(9) 0.038(2) Uani 1 1 d .
H7 H -0.0317 0.0746 0.3942 0.046 Uiso 1 1 calc R
C8 C 0.0831(6) 0.0302(3) 0.4435(9) 0.037(2) Uani 1 1 d .
H8 H 0.0605 0.0044 0.3998 0.044 Uiso 1 1 calc R
C9 C 0.1752(7) 0.0364(3) 0.5234(8) 0.029(2) Uani 1 1 d .
C10 C 0.2518(6) 0.0064(3) 0.5472(7) 0.0261(19) Uani 1 1 d .
C11 C 0.2350(6) -0.0353(3) 0.4768(7) 0.0283(19) Uani 1 1 d .
C12 C 0.2398(7) -0.0369(3) 0.3643(9) 0.035(2) Uani 1 1 d .
C13 C 0.2256(7) -0.0753(3) 0.3030(8) 0.039(2) Uani 1 1 d .
C14 C 0.2046(7) -0.1130(3) 0.3507(9) 0.038(2) Uani 1 1 d .
C15 C 0.1999(7) -0.1130(3) 0.4625(9) 0.036(2) Uani 1 1 d .
C16 C 0.2168(6) -0.0747(3) 0.5250(8) 0.030(2) Uani 1 1 d .
C17 C 0.3430(6) 0.0113(3) 0.6266(7) 0.0269(19) Uani 1 1 d .
C18 C 0.4236(7) -0.0178(3) 0.6351(8) 0.034(2) Uani 1 1 d .
H18 H 0.4252 -0.0429 0.5890 0.041 Uiso 1 1 calc R
C19 C 0.4967(7) -0.0014(3) 0.7234(9) 0.037(2) Uani 1 1 d .
H19 H 0.5601 -0.0132 0.7513 0.044 Uiso 1 1 calc R
C20 C 0.4615(6) 0.0359(3) 0.7657(7) 0.0276(19) Uani 1 1 d .
C21 C 0.5126(7) 0.0616(3) 0.8665(7) 0.031(2) Uani 1 1 d .
H21 H 0.5768 0.0535 0.9082 0.037 Uiso 1 1 calc R
C22 C 0.5337(7) 0.1150(3) 1.0139(8) 0.0362(15) Uani 1 1 d .
C23 C 0.6187(8) 0.0873(3) 1.0858(9) 0.047(3) Uani 1 1 d .
H23A H 0.5967 0.0571 1.0923 0.071 Uiso 1 1 calc R
H23B H 0.6438 0.1001 1.1632 0.071 Uiso 1 1 calc R
H23C H 0.6699 0.0868 1.0478 0.071 Uiso 1 1 calc R
C24 C 0.4636(7) 0.1218(4) 1.0851(8) 0.045(2) Uani 1 1 d .
H24A H 0.4100 0.1405 1.0420 0.068 Uiso 1 1 calc R
H24B H 0.4974 0.1360 1.1586 0.068 Uiso 1 1 calc R
H24C H 0.4385 0.0932 1.1005 0.068 Uiso 1 1 calc R
C25 C 0.5709(7) 0.1588(3) 0.9826(8) 0.040(2) Uani 1 1 d .
H25A H 0.6168 0.1533 0.9386 0.060 Uiso 1 1 calc R
H25B H 0.6033 0.1749 1.0535 0.060 Uiso 1 1 calc R
H25C H 0.5166 0.1762 0.9356 0.060 Uiso 1 1 calc R
C26 C 0.0332(9) 0.0977(4) 1.0108(11) 0.055(3) Uani 1 1 d .
H26 H -0.0296 0.0854 0.9952 0.066 Uiso 1 1 calc R
C27 C 0.1144(10) 0.0853(4) 1.0994(10) 0.057(3) Uani 1 1 d .
H27 H 0.1172 0.0632 1.1558 0.068 Uiso 1 1 calc R
C28 C 0.1914(9) 0.1115(4) 1.0898(10) 0.060(4) Uani 1 1 d .
H28 H 0.2563 0.1093 1.1375 0.072 Uiso 1 1 calc R
C29 C 0.1576(9) 0.1411(4) 0.9991(10) 0.053(3) Uani 1 1 d .
H29 H 0.1944 0.1635 0.9769 0.064 Uiso 1 1 calc R
C30 C 0.0614(8) 0.1324(3) 0.9474(11) 0.049(3) Uani 1 1 d .
H30 H 0.0209 0.1468 0.8811 0.059 Uiso 1 1 calc R
C31 C 0.2741(8) 0.0151(4) 0.9514(11) 0.060(4) Uani 1 1 d .
H31 H 0.3366 0.0249 0.9523 0.072 Uiso 1 1 calc R
C32 C 0.2018(9) -0.0001(3) 0.8536(12) 0.057(3) Uani 1 1 d .
H32 H 0.2058 -0.0021 0.7767 0.069 Uiso 1 1 calc R
C33 C 0.1217(9) -0.0120(3) 0.8927(11) 0.055(3) Uani 1 1 d .
H33 H 0.0623 -0.0239 0.8463 0.066 Uiso 1 1 calc R
C34 C 0.1450(8) -0.0030(3) 1.0113(10) 0.049(3) Uani 1 1 d .
H34 H 0.1045 -0.0073 1.0595 0.059 Uiso 1 1 calc R
C35 C 0.2392(8) 0.0136(4) 1.0454(11) 0.060(3) Uani 1 1 d .
H35 H 0.2737 0.0224 1.1218 0.072 Uiso 1 1 calc R
C36 C 0.5004(7) 0.2128(3) 0.6840(9) 0.038(2) Uani 1 1 d .
H36 H 0.4772 0.2134 0.7498 0.046 Uiso 1 1 calc R
C37 C 0.5796(7) 0.1897(3) 0.6744(9) 0.043(3) Uani 1 1 d .
H37 H 0.6196 0.1711 0.7318 0.051 Uiso 1 1 calc R
C38 C 0.5911(7) 0.1986(3) 0.5652(9) 0.041(2) Uani 1 1 d .
H38 H 0.6406 0.1871 0.5365 0.049 Uiso 1 1 calc R
C39 C 0.5185(7) 0.2267(3) 0.5068(10) 0.043(3) Uani 1 1 d .
H39 H 0.5097 0.2381 0.4313 0.052 Uiso 1 1 calc R
C40 C 0.4595(8) 0.2354(3) 0.5780(9) 0.039(2) Uani 1 1 d .
H40 H 0.4030 0.2532 0.5589 0.047 Uiso 1 1 calc R
C41 C 0.4054(7) 0.1670(3) 0.3260(8) 0.037(2) Uani 1 1 d .
H41 H 0.4475 0.1826 0.2927 0.044 Uiso 1 1 calc R
C42 C 0.3282(7) 0.1854(3) 0.3611(8) 0.039(2) Uani 1 1 d .
H42 H 0.3110 0.2157 0.3581 0.047 Uiso 1 1 calc R
C43 C 0.2823(7) 0.1509(3) 0.4010(8) 0.040(2) Uani 1 1 d .
H43 H 0.2271 0.1537 0.4277 0.048 Uiso 1 1 calc R
C44 C 0.3314(7) 0.1117(3) 0.3949(7) 0.038(2) Uani 1 1 d .
H44 H 0.3157 0.0834 0.4174 0.046 Uiso 1 1 calc R
C45 C 0.4080(8) 0.1217(4) 0.3495(8) 0.045(2) Uani 1 1 d .
H45 H 0.4536 0.1013 0.3370 0.054 Uiso 1 1 calc R
C46 C 0.7960(8) 0.2640(3) 0.587(2) 0.165(16) Uani 1 1 d G
H46 H 0.7757 0.2344 0.5700 0.198 Uiso 1 1 calc R
C47 C 0.8145(10) 0.2799(7) 0.6992(17) 0.201(18) Uani 1 1 d G
H47 H 0.8069 0.2612 0.7588 0.241 Uiso 1 1 calc R
C48 C 0.8442(10) 0.3233(8) 0.7240(9) 0.151(11) Uani 1 1 d G
H48 H 0.8568 0.3342 0.8007 0.181 Uiso 1 1 calc R
C49 C 0.8553(8) 0.3506(4) 0.6368(16) 0.117(7) Uani 1 1 d G
H49 H 0.8756 0.3802 0.6537 0.140 Uiso 1 1 calc R
C50 C 0.8368(8) 0.3347(5) 0.5246(12) 0.102(6) Uani 1 1 d G
H50 H 0.8444 0.3534 0.4649 0.122 Uiso 1 1 calc R
C51 C 0.8071(8) 0.2913(6) 0.4997(12) 0.143(11) Uani 1 1 d G
H51 H 0.7944 0.2804 0.4231 0.171 Uiso 1 1 calc R
N1 N 0.1405(6) 0.1680(2) 0.6100(7) 0.0325(17) Uani 1 1 d .
N2 N 0.1820(5) 0.0780(2) 0.5729(6) 0.0260(16) Uani 1 1 d .
N3 N 0.3693(5) 0.0447(2) 0.7074(6) 0.0276(16) Uani 1 1 d .
N4 N 0.4750(5) 0.0942(2) 0.9003(6) 0.0299(17) Uani 1 1 d .
O1 O 0.2229(4) 0.0944(2) 0.8453(5) 0.0336(14) Uani 1 1 d .
O2 O 0.3726(4) 0.14563(19) 0.6324(5) 0.0319(14) Uani 1 1 d .
F1 F 0.2581(5) 0.00024(18) 0.3149(5) 0.0469(15) Uani 1 1 d .
F2 F 0.2321(5) -0.0757(2) 0.1935(5) 0.0529(16) Uani 1 1 d .
F3 F 0.1896(4) -0.15096(18) 0.2876(5) 0.0526(17) Uani 1 1 d .
F4 F 0.1815(4) -0.15098(17) 0.5089(6) 0.0497(16) Uani 1 1 d .
F5 F 0.2127(4) -0.07598(17) 0.6338(5) 0.0395(13) Uani 1 1 d .
Cl1 Cl 0.00747(18) 0.06268(9) 0.7575(3) 0.0551(7) Uani 1 1 d .
Cl2 Cl 0.54507(17) 0.09664(8) 0.5784(2) 0.0403(5) Uani 1 1 d .
Cl3 Cl 0.33044(16) 0.19309(7) 0.8672(2) 0.0353(5) Uani 1 1 d .
Ti1 Ti 0.14590(11) 0.06698(5) 0.92146(14) 0.0298(4) Uani 1 1 d .
Ti2 Ti 0.44230(12) 0.15905(5) 0.53159(14) 0.0283(3) Uani 1 1 d .
U1 U 0.29932(2) 0.118421(9) 0.73839(3) 0.02555(8) Uani 1 1 d .

loop_
_atom_site_aniso_label
_atom_site_aniso_U_11
_atom_site_aniso_U_22
_atom_site_aniso_U_33
_atom_site_aniso_U_23
_atom_site_aniso_U_13
_atom_site_aniso_U_12
C1 0.049(6) 0.039(5) 0.047(7) -0.007(5) 0.020(5) 0.010(5)
C2 0.053(6) 0.031(5) 0.036(6) 0.008(4) 0.010(5) 0.007(4)
C3 0.053(7) 0.037(5) 0.052(7) 0.005(5) 0.006(6) 0.016(5)
C4 0.042(4) 0.036(3) 0.020(3) -0.007(3) -0.007(3) 0.005(3)
C5 0.040(5) 0.035(5) 0.033(6) -0.008(4) 0.010(4) 0.003(4)
C6 0.021(4) 0.032(4) 0.015(4) -0.003(4) -0.008(3) -0.005(3)
C7 0.029(5) 0.037(5) 0.040(6) -0.004(5) -0.003(4) -0.006(4)
C8 0.028(5) 0.037(5) 0.033(6) -0.003(4) -0.009(4) -0.005(4)
C9 0.041(5) 0.028(4) 0.020(5) 0.002(4) 0.008(4) 0.004(4)
C10 0.040(5) 0.022(4) 0.017(5) -0.011(3) 0.008(4) 0.000(4)
C11 0.035(5) 0.026(4) 0.016(5) -0.001(4) -0.006(4) 0.000(4)
C12 0.038(5) 0.023(4) 0.035(6) -0.002(4) -0.001(4) -0.003(4)
C13 0.041(6) 0.048(6) 0.023(5) -0.013(4) 0.003(4) 0.006(5)
C14 0.035(5) 0.024(5) 0.043(6) -0.013(4) -0.009(4) 0.002(4)
C15 0.038(5) 0.023(4) 0.044(6) 0.003(4) 0.004(4) -0.005(4)
C16 0.027(5) 0.030(5) 0.027(5) 0.003(4) -0.001(4) -0.001(4)
C17 0.025(4) 0.031(4) 0.020(5) -0.001(4) -0.001(4) -0.001(4)
C18 0.041(5) 0.021(4) 0.034(6) -0.007(4) 0.003(4) -0.001(4)
C19 0.031(5) 0.038(5) 0.034(6) -0.006(4) -0.002(4) 0.011(4)
C20 0.037(5) 0.023(4) 0.017(5) 0.003(3) -0.003(4) -0.002(4)
C21 0.037(5) 0.032(5) 0.015(5) 0.000(4) -0.005(4) -0.003(4)
C22 0.042(4) 0.036(3) 0.020(3) -0.007(3) -0.007(3) 0.005(3)
C23 0.050(6) 0.046(6) 0.031(6) 0.002(5) -0.010(5) 0.008(5)
C24 0.055(6) 0.057(6) 0.019(5) -0.009(5) 0.002(4) 0.001(6)
C25 0.046(6) 0.034(5) 0.026(5) -0.005(4) -0.012(4) 0.006(4)
C26 0.053(7) 0.049(6) 0.075(9) -0.014(6) 0.038(7) -0.006(5)
C27 0.090(10) 0.059(7) 0.031(6) -0.003(5) 0.031(7) -0.004(7)
C28 0.051(7) 0.090(10) 0.039(7) -0.034(7) 0.014(5) -0.017(7)
C29 0.078(8) 0.039(6) 0.053(8) -0.028(6) 0.034(7) -0.018(6)
C30 0.041(6) 0.040(6) 0.066(8) -0.012(5) 0.017(6) -0.001(4)
C31 0.044(6) 0.067(8) 0.076(9) 0.049(7) 0.029(7) 0.030(6)
C32 0.077(9) 0.031(5) 0.072(9) 0.019(6) 0.033(8) 0.018(6)
C33 0.072(8) 0.039(6) 0.062(8) 0.001(6) 0.032(7) -0.006(6)
C34 0.057(7) 0.045(6) 0.054(8) 0.028(6) 0.029(6) 0.012(5)
C35 0.046(7) 0.085(9) 0.052(8) 0.033(7) 0.019(6) 0.014(6)
C36 0.044(6) 0.035(5) 0.034(6) -0.011(4) 0.008(5) -0.016(4)
C37 0.034(5) 0.046(6) 0.034(6) 0.003(5) -0.011(4) -0.005(4)
C38 0.034(5) 0.043(5) 0.049(7) 0.001(5) 0.019(5) -0.017(4)
C39 0.047(6) 0.030(5) 0.046(7) 0.003(5) 0.005(5) -0.007(4)
C40 0.050(6) 0.025(4) 0.035(6) -0.001(4) 0.002(5) -0.004(4)
C41 0.047(6) 0.044(5) 0.021(5) -0.002(4) 0.012(4) -0.003(5)
C42 0.046(6) 0.040(5) 0.022(5) 0.002(4) -0.006(4) 0.004(4)
C43 0.037(5) 0.055(6) 0.018(5) -0.004(4) -0.005(4) -0.006(5)
C44 0.060(6) 0.035(5) 0.009(4) 0.000(4) -0.008(4) -0.007(5)
C45 0.063(7) 0.043(5) 0.028(5) -0.007(5) 0.011(5) 0.001(5)
C46 0.056(11) 0.038(8) 0.39(5) 0.014(17) 0.05(2) 0.013(7)
C47 0.14(3) 0.19(3) 0.24(4) 0.15(3) 0.00(3) 0.05(3)
C48 0.096(16) 0.27(4) 0.080(15) 0.039(19) 0.011(12) 0.05(2)
C49 0.087(13) 0.105(14) 0.131(18) -0.025(14) -0.010(13) -0.036(11)
C50 0.072(11) 0.131(17) 0.106(16) 0.023(13) 0.031(11) -0.021(11)
C51 0.055(11) 0.18(2) 0.19(3) -0.11(2) 0.029(13) 0.003(14)
N1 0.038(4) 0.028(4) 0.025(4) -0.004(3) -0.001(3) 0.005(3)
N2 0.032(4) 0.025(3) 0.012(4) -0.004(3) -0.007(3) -0.002(3)
N3 0.030(4) 0.026(3) 0.021(4) 0.000(3) -0.002(3) -0.005(3)
N4 0.040(4) 0.030(4) 0.017(4) -0.001(3) 0.004(3) -0.004(3)
O1 0.034(3) 0.033(3) 0.028(4) -0.008(3) 0.002(3) 0.003(3)
O2 0.036(3) 0.029(3) 0.025(3) -0.006(3) 0.000(3) 0.002(3)
F1 0.073(4) 0.034(3) 0.034(3) 0.001(3) 0.016(3) -0.005(3)
F2 0.072(4) 0.053(4) 0.026(3) -0.007(3) 0.003(3) 0.003(3)
F3 0.055(4) 0.037(3) 0.049(4) -0.019(3) -0.009(3) 0.005(3)
F4 0.057(4) 0.029(3) 0.058(4) 0.000(3) 0.009(3) -0.010(3)
F5 0.045(3) 0.032(3) 0.037(3) 0.001(2) 0.005(3) -0.001(2)
Cl1 0.0352(13) 0.0629(16) 0.0511(17) -0.0124(14) -0.0120(12) -0.0026(12)
Cl2 0.0440(13) 0.0368(11) 0.0383(14) 0.0030(10) 0.0094(11) 0.0098(10)
Cl3 0.0384(12) 0.0267(10) 0.0342(13) -0.0066(9) 0.0004(10) 0.0019(9)
Ti1 0.0277(8) 0.0338(8) 0.0243(9) 0.0023(7) 0.0021(7) -0.0001(6)
Ti2 0.0338(8) 0.0260(7) 0.0229(9) 0.0028(6) 0.0048(7) 0.0006(6)
U1 0.02928(13) 0.02269(12) 0.02013(14) -0.00170(14) 0.00021(10) 0.00061(13)

loop_
_atom_type_symbol
_atom_type_description
_atom_type_scat_dispersion_real
_atom_type_scat_dispersion_imag
_atom_type_scat_source
C C 0.0181 0.0091 'International Tables Vol C Tables 4.2.6.8 and 6.1.1.4'
H H 0.0000 0.0000 'International Tables Vol C Tables 4.2.6.8 and 6.1.1.4'
N N 0.0311 0.0180 'International Tables Vol C Tables 4.2.6.8 and 6.1.1.4'
O O 0.0492 0.0322 'International Tables Vol C Tables 4.2.6.8 and 6.1.1.4'
F F 0.0727 0.0534 'International Tables Vol C Tables 4.2.6.8 and 6.1.1.4'
Cl Cl 0.3639 0.7018 'International Tables Vol C Tables 4.2.6.8 and 6.1.1.4'
Ti Ti 0.2191 1.8069 'International Tables Vol C Tables 4.2.6.8 and 6.1.1.4'
U U -4.3638 13.4090 'International Tables Vol C Tables 4.2.6.8 and 6.1.1.4'

loop_
_geom_angle_atom_site_label_1
_geom_angle_atom_site_label_2
_geom_angle_atom_site_label_3
_geom_angle
C4 C1 H1A 109.5
C4 C1 H1B 109.5
H1A C1 H1B 109.5
C4 C1 H1C 109.5
H1A C1 H1C 109.5
H1B C1 H1C 109.5
C4 C2 H2A 109.5
C4 C2 H2B 109.5
H2A C2 H2B 109.5
C4 C2 H2C 109.5
H2A C2 H2C 109.5
H2B C2 H2C 109.5
C4 C3 H3A 109.5
C4 C3 H3B 109.5
H3A C3 H3B 109.5
C4 C3 H3C 109.5
H3A C3 H3C 109.5
H3B C3 H3C 109.5
C3 C4 N1 115.6(8)
C3 C4 C1 110.6(9)
N1 C4 C1 107.3(8)
C3 C4 C2 108.1(9)
N1 C4 C2 104.3(8)
C1 C4 C2 110.9(8)
N1 C5 C6 121.8(9)
N1 C5 H5 119.1
C6 C5 H5 119.1
N2 C6 C5 123.8(8)
N2 C6 C7 110.7(8)
C5 C6 C7 124.9(8)
C8 C7 C6 105.5(8)
C8 C7 H7 127.2
C6 C7 H7 127.2
C7 C8 C9 107.3(8)
C7 C8 H8 126.3
C9 C8 H8 126.3
N2 C9 C10 123.6(8)
N2 C9 C8 110.4(8)
C10 C9 C8 126.0(8)
C17 C10 C9 127.3(8)
C17 C10 C11 116.3(8)
C9 C10 C11 116.4(8)
C12 C11 C16 116.9(8)
C12 C11 C10 122.6(8)
C16 C11 C10 120.4(8)
F1 C12 C13 119.8(9)
F1 C12 C11 118.9(8)
C13 C12 C11 121.3(9)
F2 C13 C14 119.8(9)
F2 C13 C12 119.6(10)
C14 C13 C12 120.6(10)
C13 C14 F3 119.7(9)
C13 C14 C15 120.0(9)
F3 C14 C15 120.3(9)
F4 C15 C16 121.6(9)
F4 C15 C14 119.0(9)
C16 C15 C14 119.4(9)
F5 C16 C15 117.8(8)
F5 C16 C11 120.4(8)
C15 C16 C11 121.7(9)
N3 C17 C10 125.0(8)
N3 C17 C18 110.5(7)
C10 C17 C18 124.5(8)
C19 C18 C17 105.0(8)
C19 C18 H18 127.5
C17 C18 H18 127.5
C18 C19 C20 107.5(8)
C18 C19 H19 126.2
C20 C19 H19 126.2
N3 C20 C19 112.5(8)
N3 C20 C21 121.1(8)
C19 C20 C21 126.3(8)
N4 C21 C20 122.3(8)
N4 C21 H21 118.9
C20 C21 H21 118.9
C25 C22 N4 106.5(7)
C25 C22 C24 111.4(9)
N4 C22 C24 106.0(7)
C25 C22 C23 109.7(8)
N4 C22 C23 115.2(8)
C24 C22 C23 108.1(8)
C22 C23 H23A 109.5
C22 C23 H23B 109.5
H23A C23 H23B 109.5
C22 C23 H23C 109.5
H23A C23 H23C 109.5
H23B C23 H23C 109.5
C22 C24 H24A 109.5
C22 C24 H24B 109.5
H24A C24 H24B 109.5
C22 C24 H24C 109.5
H24A C24 H24C 109.5
H24B C24 H24C 109.5
C22 C25 H25A 109.5
C22 C25 H25B 109.5
H25A C25 H25B 109.5
C22 C25 H25C 109.5
H25A C25 H25C 109.5
H25B C25 H25C 109.5
C27 C26 C30 107.5(10)
C27 C26 Ti1 73.0(6)
C30 C26 Ti1 72.8(6)
C27 C26 H26 126.2
C30 C26 H26 126.2
Ti1 C26 H26 119.8
C26 C27 C28 107.3(11)
C26 C27 Ti1 73.3(7)
C28 C27 Ti1 72.0(6)
C26 C27 H27 126.4
C28 C27 H27 126.4
Ti1 C27 H27 120.2
C29 C28 C27 109.1(11)
C29 C28 Ti1 75.4(6)
C27 C28 Ti1 73.7(6)
C29 C28 H28 125.4
C27 C28 H28 125.5
Ti1 C28 H28 117.3
C30 C29 C28 107.9(11)
C30 C29 Ti1 72.4(6)
C28 C29 Ti1 70.9(6)
C30 C29 H29 126.0
C28 C29 H29 126.0
Ti1 C29 H29 122.4
C29 C30 C26 108.1(11)
C29 C30 Ti1 74.5(6)
C26 C30 Ti1 72.5(6)
C29 C30 H30 126.0
C26 C30 H30 126.0
Ti1 C30 H30 118.9
C35 C31 C32 108.7(11)
C35 C31 Ti1 71.9(7)
C32 C31 Ti1 74.7(6)
C35 C31 H31 125.6
C32 C31 H31 125.6
Ti1 C31 H31 119.6
C31 C32 C33 106.3(12)
C31 C32 Ti1 71.3(7)
C33 C32 Ti1 73.3(7)
C31 C32 H32 126.8
C33 C32 H32 126.8
Ti1 C32 H32 120.5
C34 C33 C32 108.4(12)
C34 C33 Ti1 71.4(6)
C32 C33 Ti1 72.6(6)
C34 C33 H33 125.8
C32 C33 H33 125.8
Ti1 C33 H33 121.9
C35 C34 C33 107.1(11)
C35 C34 Ti1 71.3(6)
C33 C34 Ti1 74.9(6)
C35 C34 H34 126.4
C33 C34 H34 126.4
Ti1 C34 H34 119.3
C31 C35 C34 109.4(12)
C31 C35 Ti1 74.4(6)
C34 C35 Ti1 74.4(6)
C31 C35 H35 125.3
C34 C35 H35 125.3
Ti1 C35 H35 117.7
C37 C36 C40 107.9(10)
C37 C36 Ti2 72.8(6)
C40 C36 Ti2 71.4(5)
C37 C36 H36 126.1
C40 C36 H36 126.1
Ti2 C36 H36 121.4
C36 C37 C38 108.3(9)
C36 C37 Ti2 74.0(6)
C38 C37 Ti2 72.6(5)
C36 C37 H37 125.8
C38 C37 H37 125.8
Ti2 C37 H37 119.4
C39 C38 C37 108.4(10)
C39 C38 Ti2 73.1(6)
C37 C38 Ti2 73.4(5)
C39 C38 H38 125.8
C37 C38 H38 125.8
Ti2 C38 H38 119.5
C38 C39 C40 108.3(10)
C38 C39 Ti2 73.4(5)
C40 C39 Ti2 72.6(5)
C38 C39 H39 125.9
C40 C39 H39 125.9
Ti2 C39 H39 119.9
C39 C40 C36 107.1(9)
C39 C40 Ti2 73.2(5)
C36 C40 Ti2 74.2(5)
C39 C40 H40 126.5
C36 C40 H40 126.5
Ti2 C40 H40 118.1
C45 C41 C42 107.6(9)
C45 C41 Ti2 72.9(6)
C42 C41 Ti2 71.7(5)
C45 C41 H41 126.2
C42 C41 H41 126.2
Ti2 C41 H41 121.0
C43 C42 C41 107.7(9)
C43 C42 Ti2 74.2(5)
C41 C42 Ti2 73.7(6)
C43 C42 H42 126.2
C41 C42 H42 126.2
Ti2 C42 H42 118.0
C44 C43 C42 108.5(9)
C44 C43 Ti2 73.4(5)
C42 C43 Ti2 71.7(5)
C44 C43 H43 125.7
C42 C43 H43 125.7
Ti2 C43 H43 120.9
C43 C44 C45 108.0(9)
C43 C44 Ti2 72.8(5)
C45 C44 Ti2 72.3(6)
C43 C44 H44 126.0
C45 C44 H44 126.0
Ti2 C44 H44 120.7
C41 C45 C44 108.1(9)
C41 C45 Ti2 73.0(6)
C44 C45 Ti2 73.6(5)
C41 C45 H45 125.9
C44 C45 H45 125.9
Ti2 C45 H45 119.3
C47 C46 C51 120.0
C47 C46 H46 120.0
C51 C46 H46 120.0
C48 C47 C46 120.0
C48 C47 H47 120.0
C46 C47 H47 120.0
C47 C48 C49 120.0
C47 C48 H48 120.0
C49 C48 H48 120.0
C50 C49 C48 120.0
C50 C49 H49 120.0
C48 C49 H49 120.0
C49 C50 C51 120.0
C49 C50 H50 120.0
C51 C50 H50 120.0
C50 C51 C46 120.0
C50 C51 H51 120.0
C46 C51 H51 120.0
C5 N1 C4 115.7(8)
C5 N1 U1 110.7(6)
C4 N1 U1 133.5(5)
C6 N2 C9 106.0(7)
C6 N2 U1 116.7(5)
C9 N2 U1 136.8(6)
C20 N3 C17 104.5(7)
C20 N3 U1 118.6(5)
C17 N3 U1 135.6(6)
C21 N4 C22 116.0(8)
C21 N4 U1 111.7(6)
C22 N4 U1 132.0(5)
Ti1 O1 U1 170.9(4)
Ti2 O2 U1 169.1(3)
O1 Ti1 C35 108.2(3)
O1 Ti1 C28 96.6(4)
C35 Ti1 C28 83.3(5)
O1 Ti1 Cl1 95.4(2)
C35 Ti1 Cl1 133.0(4)
C28 Ti1 Cl1 134.6(3)
O1 Ti1 C31 79.3(3)
C35 Ti1 C31 33.8(4)
C28 Ti1 C31 103.8(5)
Cl1 Ti1 C31 121.4(4)
O1 Ti1 C34 135.6(3)
C35 Ti1 C34 34.3(4)
C28 Ti1 C34 98.9(5)
Cl1 Ti1 C34 102.4(3)
C31 Ti1 C34 56.6(4)
O1 Ti1 C27 130.4(4)
C35 Ti1 C27 79.2(4)
C28 Ti1 C27 34.2(4)
Cl1 Ti1 C27 115.3(3)
C31 Ti1 C27 111.3(5)
C34 Ti1 C27 76.7(4)
O1 Ti1 C26 130.0(3)
C35 Ti1 C26 108.8(4)
C28 Ti1 C26 56.3(4)
Cl1 Ti1 C26 83.0(3)
C31 Ti1 C26 142.5(4)
C34 Ti1 C26 92.7(4)
C27 Ti1 C26 33.8(4)
O1 Ti1 C30 95.7(3)
C35 Ti1 C30 135.1(5)
C28 Ti1 C30 55.9(4)
Cl1 Ti1 C30 79.4(3)
C31 Ti1 C30 158.8(5)
C34 Ti1 C30 127.3(4)
C27 Ti1 C30 56.7(4)
C26 Ti1 C30 34.7(4)
O1 Ti1 C32 84.2(3)
C35 Ti1 C32 56.5(5)
C28 Ti1 C32 137.2(5)
Cl1 Ti1 C32 87.4(3)
C31 Ti1 C32 34.1(4)
C34 Ti1 C32 56.8(4)
C27 Ti1 C32 132.2(4)
C26 Ti1 C32 145.1(4)
C30 Ti1 C32 166.8(4)
O1 Ti1 C29 77.9(3)
C35 Ti1 C29 115.6(5)
C28 Ti1 C29 33.7(4)
Cl1 Ti1 C29 108.7(3)
C31 Ti1 C29 126.4(5)
C34 Ti1 C29 131.2(4)
C27 Ti1 C29 56.4(4)
C26 Ti1 C29 56.2(4)
C30 Ti1 C29 33.1(4)
C32 Ti1 C29 156.8(4)
O1 Ti1 C33 117.2(3)
C35 Ti1 C33 56.1(5)
C28 Ti1 C33 132.6(5)
Cl1 Ti1 C33 77.0(3)
C31 Ti1 C33 56.1(4)
C34 Ti1 C33 33.7(4)
C27 Ti1 C33 107.5(4)
C26 Ti1 C33 111.1(4)
C30 Ti1 C33 140.9(4)
C32 Ti1 C33 34.1(4)
C29 Ti1 C33 163.8(4)
O2 Ti2 C42 105.8(3)
O2 Ti2 Cl2 95.3(2)
C42 Ti2 Cl2 134.9(3)
O2 Ti2 C40 95.7(3)
C42 Ti2 C40 82.7(3)
Cl2 Ti2 C40 134.9(3)
O2 Ti2 C39 129.5(3)
C42 Ti2 C39 80.2(4)
Cl2 Ti2 C39 115.8(3)
C40 Ti2 C39 34.2(4)
O2 Ti2 C45 119.8(3)
C42 Ti2 C45 57.2(4)
Cl2 Ti2 C45 77.7(3)
C40 Ti2 C45 131.1(4)
C39 Ti2 C45 105.7(4)
O2 Ti2 C38 129.7(3)
C42 Ti2 C38 109.9(4)
Cl2 Ti2 C38 83.7(3)
C40 Ti2 C38 56.3(4)
C39 Ti2 C38 33.4(3)
C45 Ti2 C38 109.1(4)
O2 Ti2 C41 135.2(3)
C42 Ti2 C41 34.7(3)
Cl2 Ti2 C41 105.2(3)
C40 Ti2 C41 97.0(3)
C39 Ti2 C41 75.7(4)
C45 Ti2 C41 34.1(3)
C38 Ti2 C41 92.3(4)
O2 Ti2 C43 78.6(3)
C42 Ti2 C43 34.1(3)
Cl2 Ti2 C43 119.4(3)
C40 Ti2 C43 105.6(4)
C39 Ti2 C43 113.4(4)
C45 Ti2 C43 56.5(4)
C38 Ti2 C43 144.0(4)
C41 Ti2 C43 56.7(3)
O2 Ti2 C37 96.3(3)
C42 Ti2 C37 135.3(3)
Cl2 Ti2 C37 79.0(3)
C40 Ti2 C37 56.4(3)
C39 Ti2 C37 56.1(4)
C45 Ti2 C37 138.4(4)
C38 Ti2 C37 34.0(4)
C41 Ti2 C37 126.2(4)
C43 Ti2 C37 161.0(4)
O2 Ti2 C44 86.4(3)
C42 Ti2 C44 56.7(3)
Cl2 Ti2 C44 86.1(2)
C40 Ti2 C44 138.1(3)
C39 Ti2 C44 131.7(4)
C45 Ti2 C44 34.1(3)
C38 Ti2 C44 143.1(4)
C41 Ti2 C44 56.5(3)
C43 Ti2 C44 33.8(3)
C37 Ti2 C44 165.1(4)
O2 Ti2 C36 77.4(3)
C42 Ti2 C36 115.6(3)
Cl2 Ti2 C36 107.7(3)
C40 Ti2 C36 34.4(3)
C39 Ti2 C36 56.4(4)
C45 Ti2 C36 162.0(4)
C38 Ti2 C36 55.8(4)
C41 Ti2 C36 130.0(3)
C43 Ti2 C36 128.5(4)
C37 Ti2 C36 33.2(3)
C44 Ti2 C36 159.4(4)
O2 U1 O1 177.0(2)
O2 U1 N2 93.0(2)
O1 U1 N2 87.9(2)
O2 U1 N3 87.8(2)
O1 U1 N3 95.2(2)
N2 U1 N3 70.0(2)
O2 U1 Cl3 89.58(17)
O1 U1 Cl3 88.03(17)
N2 U1 Cl3 145.04(16)
N3 U1 Cl3 144.92(16)
O2 U1 N1 85.9(2)
O1 U1 N1 91.9(2)
N2 U1 N1 64.7(2)
N3 U1 N1 133.8(2)
Cl3 U1 N1 80.78(15)
O2 U1 N4 90.7(2)
O1 U1 N4 90.8(2)
N2 U1 N4 133.1(2)
N3 U1 N4 63.4(2)
Cl3 U1 N4 81.68(15)
N1 U1 N4 162.2(2)

loop_
_geom_bond_atom_site_label_1
_geom_bond_atom_site_label_2
_geom_bond_distance
C1 C4 1.536(13)
C1 H1A 0.9800
C1 H1B 0.9800
C1 H1C 0.9800
C2 C4 1.551(14)
C2 H2A 0.9800
C2 H2B 0.9800
C2 H2C 0.9800
C3 C4 1.501(13)
C3 H3A 0.9800
C3 H3B 0.9800
C3 H3C 0.9800
C4 N1 1.507(11)
C5 N1 1.287(12)
C5 C6 1.436(12)
C5 H5 0.9500
C6 N2 1.344(11)
C6 C7 1.456(12)
C7 C8 1.370(13)
C7 H7 0.9500
C8 C9 1.411(12)
C8 H8 0.9500
C9 N2 1.388(11)
C9 C10 1.400(12)
C10 C17 1.394(12)
C10 C11 1.505(11)
C11 C12 1.383(13)
C11 C16 1.390(12)
C12 F1 1.338(10)
C12 C13 1.366(13)
C13 F2 1.355(11)
C13 C14 1.355(14)
C14 F3 1.364(10)
C14 C15 1.374(14)
C15 F4 1.344(10)
C15 C16 1.369(13)
C16 F5 1.335(11)
C17 N3 1.383(11)
C17 C18 1.444(12)
C18 C19 1.357(13)
C18 H18 0.9500
C19 C20 1.400(12)
C19 H19 0.9500
C20 N3 1.341(11)
C20 C21 1.455(12)
C21 N4 1.255(11)
C21 H21 0.9500
C22 C25 1.522(13)
C22 N4 1.524(11)
C22 C24 1.526(13)
C22 C23 1.534(12)
C23 H23A 0.9800
C23 H23B 0.9800
C23 H23C 0.9800
C24 H24A 0.9800
C24 H24B 0.9800
C24 H24C 0.9800
C25 H25A 0.9800
C25 H25B 0.9800
C25 H25C 0.9800
C26 C27 1.390(17)
C26 C30 1.431(15)
C26 Ti1 2.396(11)
C26 H26 0.9500
C27 C28 1.402(16)
C27 Ti1 2.392(11)
C27 H27 0.9500
C28 C29 1.392(17)
C28 Ti1 2.370(11)
C28 H28 0.9500
C29 C30 1.375(15)
C29 Ti1 2.428(10)
C29 H29 0.9500
C30 Ti1 2.401(10)
C30 H30 0.9500
C31 C35 1.374(16)
C31 C32 1.408(18)
C31 Ti1 2.380(10)
C31 H31 0.9500
C32 C33 1.423(16)
C32 Ti1 2.424(11)
C32 H32 0.9500
C33 C34 1.400(16)
C33 Ti1 2.434(11)
C33 H33 0.9500
C34 C35 1.397(16)
C34 Ti1 2.389(10)
C34 H34 0.9500
C35 Ti1 2.349(11)
C35 H35 0.9500
C36 C37 1.378(14)
C36 C40 1.422(14)
C36 Ti2 2.420(9)
C36 H36 0.9500
C37 C38 1.404(14)
C37 Ti2 2.406(9)
C37 H37 0.9500
C38 C39 1.378(14)
C38 Ti2 2.396(9)
C38 H38 0.9500
C39 C40 1.405(15)
C39 Ti2 2.392(9)
C39 H39 0.9500
C40 Ti2 2.384(9)
C40 H40 0.9500
C41 C45 1.405(14)
C41 C42 1.421(14)
C41 Ti2 2.397(9)
C41 H41 0.9500
C42 C43 1.401(14)
C42 Ti2 2.371(9)
C42 H42 0.9500
C43 C44 1.400(14)
C43 Ti2 2.404(9)
C43 H43 0.9500
C44 C45 1.408(14)
C44 Ti2 2.412(9)
C44 H44 0.9500
C45 Ti2 2.396(10)
C45 H45 0.9500
C46 C47 1.3900
C46 C51 1.3900
C46 H46 0.9500
C47 C48 1.3900
C47 H47 0.9500
C48 C49 1.3900
C48 H48 0.9500
C49 C50 1.3900
C49 H49 0.9500
C50 C51 1.3900
C50 H50 0.9500
C51 H51 0.9500
N1 U1 2.807(7)
N2 U1 2.531(7)
N3 U1 2.532(7)
N4 U1 2.815(7)
O1 Ti1 1.841(7)
O1 U1 2.066(7)
O2 Ti2 1.843(7)
O2 U1 2.061(6)
Cl1 Ti1 2.374(3)
Cl2 Ti2 2.374(3)
Cl3 U1 2.713(2)

loop_
_geom_torsion_atom_site_label_1
_geom_torsion_atom_site_label_2
_geom_torsion_atom_site_label_3
_geom_torsion_atom_site_label_4
_geom_torsion
N1 C5 C6 N2 -3.8(15)
N1 C5 C6 C7 -174.4(9)
N2 C6 C7 C8 1.0(12)
C5 C6 C7 C8 172.6(9)
C6 C7 C8 C9 -1.3(11)
C7 C8 C9 N2 1.3(12)
C7 C8 C9 C10 -175.9(9)
N2 C9 C10 C17 4.1(15)
C8 C9 C10 C17 -179.0(9)
N2 C9 C10 C11 -174.0(8)
C8 C9 C10 C11 2.9(14)
C17 C10 C11 C12 -100.0(11)
C9 C10 C11 C12 78.3(12)
C17 C10 C11 C16 77.8(11)
C9 C10 C11 C16 -103.9(10)
C16 C11 C12 F1 -179.3(8)
C10 C11 C12 F1 -1.5(14)
C16 C11 C12 C13 1.1(14)
C10 C11 C12 C13 179.0(9)
F1 C12 C13 F2 1.3(15)
C11 C12 C13 F2 -179.2(9)
F1 C12 C13 C14 -178.3(9)
C11 C12 C13 C14 1.2(15)
F2 C13 C14 F3 -0.4(14)
C12 C13 C14 F3 179.3(8)
F2 C13 C14 C15 178.6(9)
C12 C13 C14 C15 -1.7(15)
C13 C14 C15 F4 -178.2(9)
F3 C14 C15 F4 0.8(14)
C13 C14 C15 C16 -0.1(14)
F3 C14 C15 C16 178.9(8)
F4 C15 C16 F5 -1.2(14)
C14 C15 C16 F5 -179.3(8)
F4 C15 C16 C11 -179.4(8)
C14 C15 C16 C11 2.6(14)
C12 C11 C16 F5 178.9(8)
C10 C11 C16 F5 1.0(13)
C12 C11 C16 C15 -3.0(14)
C10 C11 C16 C15 179.1(8)
C9 C10 C17 N3 9.2(15)
C11 C10 C17 N3 -172.7(8)
C9 C10 C17 C18 -170.3(9)
C11 C10 C17 C18 7.8(13)
N3 C17 C18 C19 1.1(11)
C10 C17 C18 C19 -179.4(9)
C17 C18 C19 C20 -0.2(11)
C18 C19 C20 N3 -0.9(12)
C18 C19 C20 C21 174.4(9)
N3 C20 C21 N4 -3.4(14)
C19 C20 C21 N4 -178.3(10)
C30 C26 C27 C28 -0.6(13)
Ti1 C26 C27 C28 64.5(8)
C30 C26 C27 Ti1 -65.1(8)
C26 C27 C28 C29 2.4(13)
Ti1 C27 C28 C29 67.7(8)
C26 C27 C28 Ti1 -65.3(8)
C27 C28 C29 C30 -3.3(13)
Ti1 C28 C29 C30 63.3(8)
C27 C28 C29 Ti1 -66.6(8)
C28 C29 C30 C26 2.9(12)
Ti1 C29 C30 C26 65.2(7)
C28 C29 C30 Ti1 -62.4(8)
C27 C26 C30 C29 -1.4(13)
Ti1 C26 C30 C29 -66.6(8)
C27 C26 C30 Ti1 65.2(8)
C35 C31 C32 C33 -1.2(13)
Ti1 C31 C32 C33 -65.5(7)
C35 C31 C32 Ti1 64.3(8)
C31 C32 C33 C34 1.3(12)
Ti1 C32 C33 C34 -62.8(8)
C31 C32 C33 Ti1 64.1(7)
C32 C33 C34 C35 -0.9(13)
Ti1 C33 C34 C35 -64.5(8)
C32 C33 C34 Ti1 63.6(8)
C32 C31 C35 C34 0.6(14)
Ti1 C31 C35 C34 66.8(8)
C32 C31 C35 Ti1 -66.1(8)
C33 C34 C35 C31 0.2(14)
Ti1 C34 C35 C31 -66.8(9)
C33 C34 C35 Ti1 66.9(8)
C40 C36 C37 C38 1.8(11)
Ti2 C36 C37 C38 65.0(7)
C40 C36 C37 Ti2 -63.2(6)
C36 C37 C38 C39 -0.7(11)
Ti2 C37 C38 C39 65.2(7)
C36 C37 C38 Ti2 -65.9(7)
C37 C38 C39 C40 -0.7(11)
Ti2 C38 C39 C40 64.7(7)
C37 C38 C39 Ti2 -65.4(7)
C38 C39 C40 C36 1.8(11)
Ti2 C39 C40 C36 67.1(6)
C38 C39 C40 Ti2 -65.3(7)
C37 C36 C40 C39 -2.2(11)
Ti2 C36 C40 C39 -66.4(7)
C37 C36 C40 Ti2 64.2(7)
C45 C41 C42 C43 -2.4(11)
Ti2 C41 C42 C43 -67.0(7)
C45 C41 C42 Ti2 64.6(7)
C41 C42 C43 C44 1.9(11)
Ti2 C42 C43 C44 -64.7(7)
C41 C42 C43 Ti2 66.6(7)
C42 C43 C44 C45 -0.7(11)
Ti2 C43 C44 C45 -64.2(7)
C42 C43 C44 Ti2 63.5(7)
C42 C41 C45 C44 2.0(11)
Ti2 C41 C45 C44 65.7(7)
C42 C41 C45 Ti2 -63.7(7)
C43 C44 C45 C41 -0.8(11)
Ti2 C44 C45 C41 -65.3(7)
C43 C44 C45 Ti2 64.5(6)
C51 C46 C47 C48 0.0
C46 C47 C48 C49 0.0
C47 C48 C49 C50 0.0
C48 C49 C50 C51 0.0
C49 C50 C51 C46 0.0
C47 C46 C51 C50 0.0
C6 C5 N1 C4 174.3(9)
C6 C5 N1 U1 -8.3(11)
C3 C4 N1 C5 -15.0(13)
C1 C4 N1 C5 108.8(10)
C2 C4 N1 C5 -133.5(9)
C3 C4 N1 U1 168.4(7)
C1 C4 N1 U1 -67.8(11)
C2 C4 N1 U1 49.9(11)
C5 C6 N2 C9 -172.0(9)
C7 C6 N2 C9 -0.2(10)
C5 C6 N2 U1 15.3(12)
C7 C6 N2 U1 -172.9(6)
C10 C9 N2 C6 176.6(9)
C8 C9 N2 C6 -0.7(10)
C10 C9 N2 U1 -12.9(14)
C8 C9 N2 U1 169.8(7)
C19 C20 N3 C17 1.5(10)
C21 C20 N3 C17 -174.0(8)
C19 C20 N3 U1 -167.5(6)
C21 C20 N3 U1 16.9(11)
C10 C17 N3 C20 178.9(9)
C18 C17 N3 C20 -1.6(10)
C10 C17 N3 U1 -14.9(14)
C18 C17 N3 U1 164.6(6)
C20 C21 N4 C22 174.2(8)
C20 C21 N4 U1 -9.9(11)
C25 C22 N4 C21 107.8(9)
C24 C22 N4 C21 -133.5(9)
C23 C22 N4 C21 -14.0(13)
C25 C22 N4 U1 -67.1(10)
C24 C22 N4 U1 51.7(10)
C23 C22 N4 U1 171.1(7)
U1 O1 Ti1 C35 98(2)
U1 O1 Ti1 C28 -177(2)
U1 O1 Ti1 Cl1 -40(2)
U1 O1 Ti1 C31 81(2)
U1 O1 Ti1 C34 74(2)
U1 O1 Ti1 C27 -170(2)
U1 O1 Ti1 C26 -126(2)
U1 O1 Ti1 C30 -120(2)
U1 O1 Ti1 C32 46(2)
U1 O1 Ti1 C29 -148(2)
U1 O1 Ti1 C33 38(2)
C31 C35 Ti1 O1 -32.7(9)
C34 C35 Ti1 O1 -148.6(7)
C31 C35 Ti1 C28 -127.5(9)
C34 C35 Ti1 C28 116.6(8)
C31 C35 Ti1 Cl1 83.5(9)
C34 C35 Ti1 Cl1 -32.4(9)
C34 C35 Ti1 C31 -115.8(12)
C31 C35 Ti1 C34 115.8(12)
C31 C35 Ti1 C27 -161.9(9)
C34 C35 Ti1 C27 82.2(8)
C31 C35 Ti1 C26 -178.5(8)
C34 C35 Ti1 C26 65.7(8)
C31 C35 Ti1 C30 -151.1(8)
C34 C35 Ti1 C30 93.0(9)
C31 C35 Ti1 C32 37.1(8)
C34 C35 Ti1 C32 -78.7(8)
C31 C35 Ti1 C29 -117.7(9)
C34 C35 Ti1 C29 126.4(7)
C31 C35 Ti1 C33 78.3(9)
C34 C35 Ti1 C33 -37.5(7)
C29 C28 Ti1 O1 56.4(7)
C27 C28 Ti1 O1 171.7(8)
C29 C28 Ti1 C35 164.0(7)
C27 C28 Ti1 C35 -80.7(8)
C29 C28 Ti1 Cl1 -48.0(9)
C27 C28 Ti1 Cl1 67.4(10)
C29 C28 Ti1 C31 137.0(7)
C27 C28 Ti1 C31 -107.7(8)
C29 C28 Ti1 C34 -165.4(7)
C27 C28 Ti1 C34 -50.0(8)
C29 C28 Ti1 C27 -115.4(11)
C29 C28 Ti1 C26 -78.1(8)
C27 C28 Ti1 C26 37.3(7)
C29 C28 Ti1 C30 -36.0(7)
C27 C28 Ti1 C30 79.4(8)
C29 C28 Ti1 C32 145.0(7)
C27 C28 Ti1 C32 -99.7(9)
C27 C28 Ti1 C29 115.4(11)
C29 C28 Ti1 C33 -166.6(7)
C27 C28 Ti1 C33 -51.2(10)
C35 C31 Ti1 O1 148.5(9)
C32 C31 Ti1 O1 -95.4(7)
C32 C31 Ti1 C35 116.1(11)
C35 C31 Ti1 C28 54.2(9)
C32 C31 Ti1 C28 170.3(7)
C35 C31 Ti1 Cl1 -121.6(8)
C32 C31 Ti1 Cl1 -5.6(8)
C35 C31 Ti1 C34 -37.4(8)
C32 C31 Ti1 C34 78.7(8)
C35 C31 Ti1 C27 19.1(10)
C32 C31 Ti1 C27 135.2(7)
C35 C31 Ti1 C26 2.4(13)
C32 C31 Ti1 C26 118.5(8)
C35 C31 Ti1 C30 70.5(14)
C32 C31 Ti1 C30 -173.4(10)
C35 C31 Ti1 C32 -116.1(11)
C35 C31 Ti1 C29 82.3(9)
C32 C31 Ti1 C29 -161.7(7)
C35 C31 Ti1 C33 -78.2(9)
C32 C31 Ti1 C33 37.9(7)
C35 C34 Ti1 O1 45.1(10)
C33 C34 Ti1 O1 -69.3(9)
C33 C34 Ti1 C35 -114.4(11)
C35 C34 Ti1 C28 -64.0(8)
C33 C34 Ti1 C28 -178.4(7)
C35 C34 Ti1 Cl1 156.4(7)
C33 C34 Ti1 Cl1 41.9(7)
C35 C34 Ti1 C31 36.8(8)
C33 C34 Ti1 C31 -77.6(8)
C35 C34 Ti1 C27 -90.3(8)
C33 C34 Ti1 C27 155.3(8)
C35 C34 Ti1 C26 -120.2(8)
C33 C34 Ti1 C26 125.3(8)
C35 C34 Ti1 C30 -117.6(8)
C33 C34 Ti1 C30 128.0(7)
C35 C34 Ti1 C32 77.8(8)
C33 C34 Ti1 C32 -36.6(7)
C35 C34 Ti1 C29 -74.7(9)
C33 C34 Ti1 C29 170.9(7)
C35 C34 Ti1 C33 114.4(11)
C26 C27 Ti1 O1 104.2(8)
C28 C27 Ti1 O1 -10.8(10)
C26 C27 Ti1 C35 -151.0(8)
C28 C27 Ti1 C35 93.9(9)
C26 C27 Ti1 C28 115.0(11)
C26 C27 Ti1 Cl1 -18.4(8)
C28 C27 Ti1 Cl1 -133.4(8)
C26 C27 Ti1 C31 -161.7(7)
C28 C27 Ti1 C31 83.3(9)
C26 C27 Ti1 C34 -116.0(8)
C28 C27 Ti1 C34 128.9(9)
C28 C27 Ti1 C26 -115.0(11)
C26 C27 Ti1 C30 38.1(7)
C28 C27 Ti1 C30 -77.0(8)
C26 C27 Ti1 C32 -129.5(7)
C28 C27 Ti1 C32 115.5(9)
C26 C27 Ti1 C29 78.0(8)
C28 C27 Ti1 C29 -37.0(7)
C26 C27 Ti1 C33 -102.0(7)
C28 C27 Ti1 C33 143.0(8)
C27 C26 Ti1 O1 -105.5(8)
C30 C26 Ti1 O1 9.6(9)
C27 C26 Ti1 C35 30.2(8)
C30 C26 Ti1 C35 145.3(7)
C27 C26 Ti1 C28 -37.8(7)
C30 C26 Ti1 C28 77.3(8)
C27 C26 Ti1 Cl1 163.3(7)
C30 C26 Ti1 Cl1 -81.6(7)
C27 C26 Ti1 C31 28.8(11)
C30 C26 Ti1 C31 143.9(8)
C27 C26 Ti1 C34 61.1(8)
C30 C26 Ti1 C34 176.2(7)
C30 C26 Ti1 C27 115.1(10)
C27 C26 Ti1 C30 -115.1(10)
C27 C26 Ti1 C32 88.1(10)
C30 C26 Ti1 C32 -156.8(8)
C27 C26 Ti1 C29 -78.6(8)
C30 C26 Ti1 C29 36.5(7)
C27 C26 Ti1 C33 90.1(8)
C30 C26 Ti1 C33 -154.7(7)
C29 C30 Ti1 O1 -57.5(8)
C26 C30 Ti1 O1 -172.6(7)
C29 C30 Ti1 C35 65.4(9)
C26 C30 Ti1 C35 -49.7(9)
C29 C30 Ti1 C28 36.7(7)
C26 C30 Ti1 C28 -78.4(8)
C29 C30 Ti1 Cl1 -152.0(8)
C26 C30 Ti1 Cl1 92.9(7)
C29 C30 Ti1 C31 17.5(15)
C26 C30 Ti1 C31 -97.6(12)
C29 C30 Ti1 C34 110.4(8)
C26 C30 Ti1 C34 -4.7(9)
C29 C30 Ti1 C27 78.1(8)
C26 C30 Ti1 C27 -37.0(7)
C29 C30 Ti1 C26 115.1(11)
C29 C30 Ti1 C32 -146.2(16)
C26 C30 Ti1 C32 98.7(19)
C26 C30 Ti1 C29 -115.1(11)
C29 C30 Ti1 C33 154.3(7)
C26 C30 Ti1 C33 39.2(11)
C31 C32 Ti1 O1 79.6(7)
C33 C32 Ti1 O1 -166.1(8)
C31 C32 Ti1 C35 -36.8(7)
C33 C32 Ti1 C35 77.5(8)
C31 C32 Ti1 C28 -13.9(10)
C33 C32 Ti1 C28 100.4(9)
C31 C32 Ti1 Cl1 175.3(7)
C33 C32 Ti1 Cl1 -70.4(8)
C33 C32 Ti1 C31 114.3(11)
C31 C32 Ti1 C34 -78.1(7)
C33 C32 Ti1 C34 36.2(7)
C31 C32 Ti1 C27 -62.4(9)
C33 C32 Ti1 C27 51.9(10)
C31 C32 Ti1 C26 -110.9(9)
C33 C32 Ti1 C26 3.4(13)
C31 C32 Ti1 C30 169.6(15)
C33 C32 Ti1 C30 -76.1(19)
C31 C32 Ti1 C29 40.1(14)
C33 C32 Ti1 C29 154.4(10)
C31 C32 Ti1 C33 -114.3(11)
C30 C29 Ti1 O1 120.9(8)
C28 C29 Ti1 O1 -122.2(7)
C30 C29 Ti1 C35 -134.6(7)
C28 C29 Ti1 C35 -17.7(8)
C30 C29 Ti1 C28 -116.9(11)
C30 C29 Ti1 Cl1 29.2(8)
C28 C29 Ti1 Cl1 146.1(6)
C30 C29 Ti1 C31 -172.2(7)
C28 C29 Ti1 C31 -55.3(8)
C30 C29 Ti1 C34 -97.5(9)
C28 C29 Ti1 C34 19.4(9)
C30 C29 Ti1 C27 -79.2(8)
C28 C29 Ti1 C27 37.6(7)
C30 C29 Ti1 C26 -38.4(7)
C28 C29 Ti1 C26 78.5(8)
C28 C29 Ti1 C30 116.9(11)
C30 C29 Ti1 C32 161.2(10)
C28 C29 Ti1 C32 -82.0(13)
C30 C29 Ti1 C33 -79.1(18)
C28 C29 Ti1 C33 37.8(19)
C34 C33 Ti1 O1 132.6(7)
C32 C33 Ti1 O1 15.5(9)
C34 C33 Ti1 C35 38.2(7)
C32 C33 Ti1 C35 -78.9(8)
C34 C33 Ti1 C28 2.2(10)
C32 C33 Ti1 C28 -114.9(8)
C34 C33 Ti1 Cl1 -137.9(7)
C32 C33 Ti1 Cl1 105.0(8)
C34 C33 Ti1 C31 79.1(8)
C32 C33 Ti1 C31 -37.9(7)
C32 C33 Ti1 C34 -117.1(11)
C34 C33 Ti1 C27 -25.2(8)
C32 C33 Ti1 C27 -142.3(8)
C34 C33 Ti1 C26 -60.8(8)
C32 C33 Ti1 C26 -177.9(8)
C34 C33 Ti1 C30 -83.5(10)
C32 C33 Ti1 C30 159.4(8)
C34 C33 Ti1 C32 117.1(11)
C34 C33 Ti1 C29 -25(2)
C32 C33 Ti1 C29 -142.4(14)
U1 O2 Ti2 C42 107.3(19)
U1 O2 Ti2 Cl2 -32.4(19)
U1 O2 Ti2 C40 -168.7(18)
U1 O2 Ti2 C39 -162.5(17)
U1 O2 Ti2 C45 46(2)
U1 O2 Ti2 C38 -118.6(18)
U1 O2 Ti2 C41 85.4(19)
U1 O2 Ti2 C43 86.5(19)
U1 O2 Ti2 C37 -112.0(19)
U1 O2 Ti2 C44 53.3(19)
U1 O2 Ti2 C36 -139.4(19)
C43 C42 Ti2 O2 -38.2(7)
C41 C42 Ti2 O2 -152.5(6)
C43 C42 Ti2 Cl2 76.5(7)
C41 C42 Ti2 Cl2 -37.8(7)
C43 C42 Ti2 C40 -132.1(7)
C41 C42 Ti2 C40 113.6(6)
C43 C42 Ti2 C39 -166.7(7)
C41 C42 Ti2 C39 79.0(6)
C43 C42 Ti2 C45 77.4(7)
C41 C42 Ti2 C45 -36.9(6)
C43 C42 Ti2 C38 177.7(6)
C41 C42 Ti2 C38 63.4(6)
C43 C42 Ti2 C41 114.3(9)
C41 C42 Ti2 C43 -114.3(9)
C43 C42 Ti2 C37 -154.8(6)
C41 C42 Ti2 C37 90.9(7)
C43 C42 Ti2 C44 36.5(6)
C41 C42 Ti2 C44 -77.8(6)
C43 C42 Ti2 C36 -121.5(6)
C41 C42 Ti2 C36 124.2(6)
C39 C40 Ti2 O2 171.5(6)
C36 C40 Ti2 O2 57.7(6)
C39 C40 Ti2 C42 -83.3(7)
C36 C40 Ti2 C42 162.9(7)
C39 C40 Ti2 Cl2 68.1(7)
C36 C40 Ti2 Cl2 -45.7(8)
C36 C40 Ti2 C39 -113.8(9)
C39 C40 Ti2 C45 -50.0(8)
C36 C40 Ti2 C45 -163.8(6)
C39 C40 Ti2 C38 36.6(6)
C36 C40 Ti2 C38 -77.2(7)
C39 C40 Ti2 C41 -51.6(7)
C36 C40 Ti2 C41 -165.4(6)
C39 C40 Ti2 C43 -108.8(6)
C36 C40 Ti2 C43 137.4(6)
C39 C40 Ti2 C37 77.7(7)
C36 C40 Ti2 C37 -36.1(6)
C39 C40 Ti2 C44 -97.6(7)
C36 C40 Ti2 C44 148.6(6)
C39 C40 Ti2 C36 113.8(9)
C38 C39 Ti2 O2 104.9(7)
C40 C39 Ti2 O2 -11.0(8)
C38 C39 Ti2 C42 -152.7(7)
C40 C39 Ti2 C42 91.5(6)
C38 C39 Ti2 Cl2 -17.3(7)
C40 C39 Ti2 Cl2 -133.2(5)
C38 C39 Ti2 C40 115.9(10)
C38 C39 Ti2 C45 -101.0(7)
C40 C39 Ti2 C45 143.2(6)
C40 C39 Ti2 C38 -115.9(10)
C38 C39 Ti2 C41 -117.5(7)
C40 C39 Ti2 C41 126.7(7)
C38 C39 Ti2 C43 -160.8(6)
C40 C39 Ti2 C43 83.4(7)
C38 C39 Ti2 C37 37.3(6)
C40 C39 Ti2 C37 -78.5(7)
C38 C39 Ti2 C44 -126.6(7)
C40 C39 Ti2 C44 117.6(7)
C38 C39 Ti2 C36 77.5(7)
C40 C39 Ti2 C36 -38.4(6)
C41 C45 Ti2 O2 127.8(6)
C44 C45 Ti2 O2 12.4(7)
C41 C45 Ti2 C42 37.6(6)
C44 C45 Ti2 C42 -77.8(6)
C41 C45 Ti2 Cl2 -143.1(6)
C44 C45 Ti2 Cl2 101.5(6)
C41 C45 Ti2 C40 -2.8(8)
C44 C45 Ti2 C40 -118.2(6)
C41 C45 Ti2 C39 -29.4(7)
C44 C45 Ti2 C39 -144.8(6)
C41 C45 Ti2 C38 -64.3(7)
C44 C45 Ti2 C38 -179.7(6)
C44 C45 Ti2 C41 -115.4(9)
C41 C45 Ti2 C43 78.6(7)
C44 C45 Ti2 C43 -36.8(6)
C41 C45 Ti2 C37 -85.6(8)
C44 C45 Ti2 C37 159.0(6)
C41 C45 Ti2 C44 115.4(9)
C41 C45 Ti2 C36 -33.6(15)
C44 C45 Ti2 C36 -149.0(10)
C39 C38 Ti2 O2 -103.9(7)
C37 C38 Ti2 O2 11.9(8)
C39 C38 Ti2 C42 28.8(8)
C37 C38 Ti2 C42 144.6(6)
C39 C38 Ti2 Cl2 164.4(7)
C37 C38 Ti2 Cl2 -79.8(6)
C39 C38 Ti2 C40 -37.4(6)
C37 C38 Ti2 C40 78.4(7)
C37 C38 Ti2 C39 115.8(10)
C39 C38 Ti2 C45 89.8(7)
C37 C38 Ti2 C45 -154.4(6)
C39 C38 Ti2 C41 59.4(7)
C37 C38 Ti2 C41 175.2(6)
C39 C38 Ti2 C43 30.9(10)
C37 C38 Ti2 C43 146.8(7)
C39 C38 Ti2 C37 -115.8(10)
C39 C38 Ti2 C44 89.5(8)
C37 C38 Ti2 C44 -154.7(6)
C39 C38 Ti2 C36 -79.2(7)
C37 C38 Ti2 C36 36.6(6)
C45 C41 Ti2 O2 -76.7(7)
C42 C41 Ti2 O2 39.0(8)
C45 C41 Ti2 C42 -115.8(9)
C45 C41 Ti2 Cl2 37.4(6)
C42 C41 Ti2 Cl2 153.2(5)
C45 C41 Ti2 C40 177.9(6)
C42 C41 Ti2 C40 -66.4(6)
C45 C41 Ti2 C39 150.8(7)
C42 C41 Ti2 C39 -93.4(6)
C42 C41 Ti2 C45 115.8(9)
C45 C41 Ti2 C38 121.5(7)
C42 C41 Ti2 C38 -122.7(6)
C45 C41 Ti2 C43 -78.1(7)
C42 C41 Ti2 C43 37.7(6)
C45 C41 Ti2 C37 124.8(7)
C42 C41 Ti2 C37 -119.4(6)
C45 C41 Ti2 C44 -37.3(6)
C42 C41 Ti2 C44 78.5(6)
C45 C41 Ti2 C36 167.1(6)
C42 C41 Ti2 C36 -77.1(7)
C44 C43 Ti2 O2 -100.8(6)
C42 C43 Ti2 O2 142.6(6)
C44 C43 Ti2 C42 116.6(9)
C44 C43 Ti2 Cl2 -11.1(7)
C42 C43 Ti2 Cl2 -127.7(6)
C44 C43 Ti2 C40 166.4(6)
C42 C43 Ti2 C40 49.8(7)
C44 C43 Ti2 C39 131.0(6)
C42 C43 Ti2 C39 14.4(7)
C44 C43 Ti2 C45 37.1(6)
C42 C43 Ti2 C45 -79.5(7)
C44 C43 Ti2 C38 113.0(7)
C42 C43 Ti2 C38 -3.6(10)
C44 C43 Ti2 C41 78.2(6)
C42 C43 Ti2 C41 -38.4(6)
C44 C43 Ti2 C37 -176.6(10)
C42 C43 Ti2 C37 66.8(13)
C42 C43 Ti2 C44 -116.6(9)
C44 C43 Ti2 C36 -164.3(6)
C42 C43 Ti2 C36 79.1(7)
C36 C37 Ti2 O2 -55.2(6)
C38 C37 Ti2 O2 -170.8(6)
C36 C37 Ti2 C42 64.9(8)
C38 C37 Ti2 C42 -50.8(8)
C36 C37 Ti2 Cl2 -149.4(6)
C38 C37 Ti2 Cl2 94.9(6)
C36 C37 Ti2 C40 37.5(6)
C38 C37 Ti2 C40 -78.1(7)
C36 C37 Ti2 C39 78.9(7)
C38 C37 Ti2 C39 -36.7(6)
C36 C37 Ti2 C45 153.5(6)
C38 C37 Ti2 C45 37.9(9)
C36 C37 Ti2 C38 115.6(9)
C36 C37 Ti2 C41 109.7(7)
C38 C37 Ti2 C41 -5.9(8)
C36 C37 Ti2 C43 17.7(15)
C38 C37 Ti2 C43 -97.9(12)
C36 C37 Ti2 C44 -154.9(12)
C38 C37 Ti2 C44 89.5(15)
C38 C37 Ti2 C36 -115.6(9)
C43 C44 Ti2 O2 74.7(6)
C45 C44 Ti2 O2 -169.3(6)
C43 C44 Ti2 C42 -36.8(6)
C45 C44 Ti2 C42 79.2(7)
C43 C44 Ti2 Cl2 170.3(6)
C45 C44 Ti2 Cl2 -73.7(6)
C43 C44 Ti2 C40 -19.8(9)
C45 C44 Ti2 C40 96.2(8)
C43 C44 Ti2 C39 -68.1(8)
C45 C44 Ti2 C39 48.0(8)
C43 C44 Ti2 C45 -116.0(9)
C43 C44 Ti2 C38 -115.6(7)
C45 C44 Ti2 C38 0.4(9)
C43 C44 Ti2 C41 -78.7(6)
C45 C44 Ti2 C41 37.4(6)
C45 C44 Ti2 C43 116.0(9)
C43 C44 Ti2 C37 175.7(13)
C45 C44 Ti2 C37 -68.3(15)
C43 C44 Ti2 C36 37.0(12)
C45 C44 Ti2 C36 153.0(9)
C37 C36 Ti2 O2 123.2(7)
C40 C36 Ti2 O2 -120.5(7)
C37 C36 Ti2 C42 -135.1(6)
C40 C36 Ti2 C42 -18.8(7)
C37 C36 Ti2 Cl2 31.6(7)
C40 C36 Ti2 Cl2 147.9(6)
C37 C36 Ti2 C40 -116.3(9)
C37 C36 Ti2 C39 -78.1(7)
C40 C36 Ti2 C39 38.2(6)
C37 C36 Ti2 C45 -73.3(14)
C40 C36 Ti2 C45 43.0(15)
C37 C36 Ti2 C38 -37.6(6)
C40 C36 Ti2 C38 78.7(7)
C37 C36 Ti2 C41 -97.2(7)
C40 C36 Ti2 C41 19.1(8)
C37 C36 Ti2 C43 -172.7(6)
C40 C36 Ti2 C43 -56.5(8)
C40 C36 Ti2 C37 116.3(9)
C37 C36 Ti2 C44 161.9(8)
C40 C36 Ti2 C44 -81.8(11)
Ti2 O2 U1 O1 -167(4)
Ti2 O2 U1 N2 -59.5(19)
Ti2 O2 U1 N3 10.4(19)
Ti2 O2 U1 Cl3 155.4(19)
Ti2 O2 U1 N1 -123.8(19)
Ti2 O2 U1 N4 73.7(19)
Ti1 O1 U1 O2 122(4)
Ti1 O1 U1 N2 14(2)
Ti1 O1 U1 N3 -56(2)
Ti1 O1 U1 Cl3 159(2)
Ti1 O1 U1 N1 78(2)
Ti1 O1 U1 N4 -119(2)
C6 N2 U1 O2 -96.7(6)
C9 N2 U1 O2 93.6(9)
C6 N2 U1 O1 80.5(6)
C9 N2 U1 O1 -89.3(9)
C6 N2 U1 N3 176.8(7)
C9 N2 U1 N3 7.0(8)
C6 N2 U1 Cl3 -3.1(8)
C9 N2 U1 Cl3 -172.9(7)
C6 N2 U1 N1 -12.6(6)
C9 N2 U1 N1 177.6(9)
C6 N2 U1 N4 169.6(6)
C9 N2 U1 N4 -0.2(10)
C20 N3 U1 O2 77.4(6)
C17 N3 U1 O2 -87.3(8)
C20 N3 U1 O1 -102.7(6)
C17 N3 U1 O1 92.5(8)
C20 N3 U1 N2 171.4(7)
C17 N3 U1 N2 6.6(8)
C20 N3 U1 Cl3 -8.7(8)
C17 N3 U1 Cl3 -173.4(7)
C20 N3 U1 N1 159.6(6)
C17 N3 U1 N1 -5.2(10)
C20 N3 U1 N4 -14.5(6)
C17 N3 U1 N4 -179.2(9)
C5 N1 U1 O2 106.0(7)
C4 N1 U1 O2 -77.3(8)
C5 N1 U1 O1 -76.1(7)
C4 N1 U1 O1 100.7(8)
C5 N1 U1 N2 10.7(6)
C4 N1 U1 N2 -172.5(9)
C5 N1 U1 N3 23.0(8)
C4 N1 U1 N3 -160.2(8)
C5 N1 U1 Cl3 -163.8(7)
C4 N1 U1 Cl3 13.0(8)
C5 N1 U1 N4 -174.5(7)
C4 N1 U1 N4 2.2(14)
C21 N4 U1 O2 -74.8(6)
C22 N4 U1 O2 100.2(8)
C21 N4 U1 O1 107.8(6)
C22 N4 U1 O1 -77.1(8)
C21 N4 U1 N2 19.9(8)
C22 N4 U1 N2 -165.0(7)
C21 N4 U1 N3 12.4(6)
C22 N4 U1 N3 -172.6(8)
C21 N4 U1 Cl3 -164.3(6)
C22 N4 U1 Cl3 10.8(7)
C21 N4 U1 N1 -153.5(7)
C22 N4 U1 N1 21.5(12)
